data_4103200
loop_
_publ_author_name
'Chung-Hung Hsieh'
'Marcetta Y. Darensbourg'

_publ_section_title
;
 A {Fe(NO)3}10 Trinitrosyliron Complex Stabilized by an N-Heterocyclic
 Carbene and the Cationic and Neutral {Fe(NO)2}9/10 Products of Its NO
 Release
;
_journal_name_full 'Journal of the American Chemical Society'
_journal_page_first 14118
_journal_page_last 14125
_journal_paper_doi 10.1021/ja104135x
_journal_volume 132
_journal_year 2010
_chemical_formula_sum 'C27 H32 Fe N4 O3.5 S'
_chemical_formula_weight 556.48
_chemical_name_systematic
;
 ?
;
_space_group_IT_number 14
_symmetry_cell_setting monoclinic
_symmetry_space_group_name_Hall '-P 2ybc'
_symmetry_space_group_name_H-M 'P 1 21/c 1'
_atom_sites_solution_hydrogens geom
_atom_sites_solution_primary direct
_atom_sites_solution_secondary difmap
_audit_creation_method SHELXL-97
_cell_angle_alpha 90.00
_cell_angle_beta 93.201(9)
_cell_angle_gamma 90.00
_cell_formula_units_Z 4
_cell_length_a 16.344(12)
_cell_length_b 8.202(6)
_cell_length_c 22.232(17)
_cell_measurement_reflns_used 6664
_cell_measurement_temperature 110(2)
_cell_measurement_theta_max 25.28
_cell_measurement_theta_min 2.28
_cell_volume 2976(4)
_computing_cell_refinement 'Bruker APEXII'
_computing_data_collection 'Bruker APEXII'
_computing_data_reduction 'Bruker SAINT'
_computing_molecular_graphics 'Bruker SHELXTL'
_computing_publication_material 'Bruker SHELXTL'
_computing_structure_refinement 'SHELXL-97 (Sheldrick, 2008)'
_computing_structure_solution 'SHELXS-97 (Sheldrick, 2008)'
_diffrn_ambient_temperature 110(2)
_diffrn_measured_fraction_theta_full 0.991
_diffrn_measured_fraction_theta_max 0.991
_diffrn_measurement_device_type 'Bruker APEX-II CCD'
_diffrn_measurement_method '\f and \w scans'
_diffrn_radiation_monochromator graphite
_diffrn_radiation_source 'fine-focus sealed tube'
_diffrn_radiation_type MoK\a
_diffrn_radiation_wavelength 0.71073
_diffrn_reflns_av_R_equivalents 0.0739
_diffrn_reflns_av_sigmaI/netI 0.0588
_diffrn_reflns_limit_h_max 21
_diffrn_reflns_limit_h_min -21
_diffrn_reflns_limit_k_max 10
_diffrn_reflns_limit_k_min -10
_diffrn_reflns_limit_l_max 28
_diffrn_reflns_limit_l_min -28
_diffrn_reflns_number 31187
_diffrn_reflns_theta_full 27.50
_diffrn_reflns_theta_max 27.50
_diffrn_reflns_theta_min 1.83
_exptl_absorpt_coefficient_mu 0.611
_exptl_absorpt_correction_T_max 0.9414
_exptl_absorpt_correction_T_min 0.8379
_exptl_absorpt_correction_type multi-scan
_exptl_absorpt_process_details sadabs
_exptl_crystal_colour 'purple '
_exptl_crystal_density_diffrn 1.242
_exptl_crystal_density_method 'not measured'
_exptl_crystal_description 'plate     '
_exptl_crystal_F_000 1168
_exptl_crystal_size_max 0.16
_exptl_crystal_size_mid 0.12
_exptl_crystal_size_min 0.10
_refine_diff_density_max 0.819
_refine_diff_density_min -0.491
_refine_diff_density_rms 0.077
_refine_ls_extinction_method none
_refine_ls_goodness_of_fit_ref 1.007
_refine_ls_hydrogen_treatment constr
_refine_ls_matrix_type full
_refine_ls_number_parameters 331
_refine_ls_number_reflns 6786
_refine_ls_number_restraints 0
_refine_ls_restrained_S_all 1.007
_refine_ls_R_factor_all 0.0838
_refine_ls_R_factor_gt 0.0572
_refine_ls_shift/su_max 0.035
_refine_ls_shift/su_mean 0.003
_refine_ls_structure_factor_coef Fsqd
_refine_ls_weighting_details 'calc w=1/[\s^2^(Fo^2^)+(0.1000P)^2^+0.0000P] where P=(Fo^2^+2Fc^2^)/3'
_refine_ls_weighting_scheme calc
_refine_ls_wR_factor_gt 0.1552
_refine_ls_wR_factor_ref 0.1709
_reflns_number_gt 4582
_reflns_number_total 6786
_reflns_threshold_expression >2sigma(I)
_cod_data_source_file ja104135x_si_005.cif
_cod_data_source_block fe
_cod_original_cell_volume 2975(4)
_cod_original_formula_sum 'C27 H32 Fe N4 O3.50 S'
_cod_database_code 4103200

loop_
_symmetry_equiv_pos_as_xyz
'x, y, z'
'-x, y+1/2, -z+1/2'
'-x, -y, -z'
'x, -y-1/2, z-1/2'

loop_
_atom_site_label
_atom_site_type_symbol
_atom_site_fract_x
_atom_site_fract_y
_atom_site_fract_z
_atom_site_U_iso_or_equiv
_atom_site_adp_type
_atom_site_occupancy
_atom_site_symmetry_multiplicity
_atom_site_calc_flag
_atom_site_refinement_flags
Fe1 Fe -0.31784(2) 0.16394(4) 0.186220(17) 0.03180(15) Uani 1 1 d .
S1 S -0.19517(5) 0.26408(10) 0.16296(4) 0.0528(3) Uani 1 1 d .
C1 C -0.30831(18) -0.0828(3) 0.19800(12) 0.0346(6) Uani 1 1 d .
N1 N -0.37856(16) 0.1943(3) 0.12391(11) 0.0396(6) Uani 1 1 d .
O1 O -0.42961(16) 0.2325(3) 0.08685(10) 0.0586(6) Uani 1 1 d .
O2 O -0.38483(16) 0.3072(3) 0.28899(10) 0.0551(6) Uani 1 1 d .
N2 N -0.35088(15) 0.2433(3) 0.24952(11) 0.0363(6) Uani 1 1 d .
C2 C -0.1408(2) 0.3462(4) 0.2265(2) 0.0557(9) Uani 1 1 d .
N3 N -0.30390(17) -0.1965(3) 0.15422(11) 0.0392(6) Uani 1 1 d .
C3 C -0.0776(2) 0.4568(4) 0.2165(2) 0.0735(13) Uani 1 1 d .
H3A H -0.0664 0.4885 0.1766 0.088 Uiso 1 1 calc R
N4 N -0.30224(17) -0.1710(3) 0.24961(11) 0.0402(6) Uani 1 1 d .
C4 C -0.0305(3) 0.5210(6) 0.2666(4) 0.107(2) Uani 1 1 d .
H4A H 0.0128 0.5947 0.2595 0.128 Uiso 1 1 calc R
C5 C -0.0448(3) 0.4816(7) 0.3228(3) 0.104(2) Uani 1 1 d .
H5A H -0.0122 0.5266 0.3554 0.124 Uiso 1 1 calc R
C6 C -0.1085(3) 0.3728(6) 0.3339(3) 0.0915(16) Uani 1 1 d .
H6A H -0.1194 0.3445 0.3741 0.110 Uiso 1 1 calc R
C7 C -0.1555(2) 0.3068(4) 0.2861(2) 0.0649(11) Uani 1 1 d .
H7A H -0.1985 0.2334 0.2940 0.078 Uiso 1 1 calc R
C8 C -0.2947(3) -0.3349(4) 0.23821(15) 0.0553(9) Uani 1 1 d .
H8A H -0.2896 -0.4196 0.2673 0.066 Uiso 1 1 calc R
C9 C -0.2959(3) -0.3526(4) 0.17787(16) 0.0576(10) Uani 1 1 d .
H9A H -0.2921 -0.4517 0.1560 0.069 Uiso 1 1 calc R
C10 C -0.3064(2) -0.1598(3) 0.09017(13) 0.0385(7) Uani 1 1 d .
C11 C -0.3827(2) -0.1538(4) 0.05905(14) 0.0450(8) Uani 1 1 d .
C12 C -0.3838(2) -0.1127(4) -0.00202(15) 0.0507(8) Uani 1 1 d .
H12A H -0.4347 -0.1085 -0.0248 0.061 Uiso 1 1 calc R
C13 C -0.3123(2) -0.0780(4) -0.03003(14) 0.0486(8) Uani 1 1 d .
C14 C -0.2379(2) -0.0914(4) 0.00292(14) 0.0501(8) Uani 1 1 d .
H14A H -0.1887 -0.0713 -0.0166 0.060 Uiso 1 1 calc R
C15 C -0.2334(2) -0.1334(4) 0.06363(14) 0.0436(7) Uani 1 1 d .
C16 C -0.1516(2) -0.1495(5) 0.09824(17) 0.0628(10) Uani 1 1 d .
H16A H -0.1604 -0.1801 0.1400 0.094 Uiso 1 1 calc R
H16B H -0.1225 -0.0451 0.0977 0.094 Uiso 1 1 calc R
H16C H -0.1189 -0.2337 0.0795 0.094 Uiso 1 1 calc R
C17 C -0.4610(2) -0.1893(5) 0.08923(19) 0.0649(10) Uani 1 1 d .
H17A H -0.4484 -0.2160 0.1317 0.097 Uiso 1 1 calc R
H17B H -0.4890 -0.2819 0.0692 0.097 Uiso 1 1 calc R
H17C H -0.4967 -0.0933 0.0864 0.097 Uiso 1 1 calc R
C18 C -0.3161(3) -0.0257(5) -0.09498(14) 0.0649(11) Uani 1 1 d .
H18A H -0.3734 -0.0234 -0.1106 0.097 Uiso 1 1 calc R
H18B H -0.2853 -0.1031 -0.1185 0.097 Uiso 1 1 calc R
H18C H -0.2922 0.0833 -0.0981 0.097 Uiso 1 1 calc R
C19 C -0.3019(2) -0.1052(3) 0.31056(13) 0.0377(7) Uani 1 1 d .
C20 C -0.3768(2) -0.0760(4) 0.33548(14) 0.0440(7) Uani 1 1 d .
C21 C -0.3738(2) -0.0201(4) 0.39482(14) 0.0482(8) Uani 1 1 d .
H21A H -0.4239 -0.0011 0.4133 0.058 Uiso 1 1 calc R
C22 C -0.3015(2) 0.0086(4) 0.42780(13) 0.0472(8) Uani 1 1 d .
C23 C -0.2283(2) -0.0208(4) 0.40055(14) 0.0496(8) Uani 1 1 d .
H23A H -0.1778 -0.0012 0.4227 0.060 Uiso 1 1 calc R
C24 C -0.2273(2) -0.0788(4) 0.34123(14) 0.0443(7) Uani 1 1 d .
C25 C -0.1469(2) -0.1129(5) 0.31313(17) 0.0632(10) Uani 1 1 d .
H25A H -0.1576 -0.1524 0.2718 0.095 Uiso 1 1 calc R
H25B H -0.1164 -0.1960 0.3368 0.095 Uiso 1 1 calc R
H25C H -0.1144 -0.0125 0.3125 0.095 Uiso 1 1 calc R
C26 C -0.4567(2) -0.1097(5) 0.30031(17) 0.0596(10) Uani 1 1 d .
H26A H -0.4454 -0.1485 0.2599 0.089 Uiso 1 1 calc R
H26B H -0.4891 -0.0093 0.2970 0.089 Uiso 1 1 calc R
H26C H -0.4873 -0.1932 0.3211 0.089 Uiso 1 1 calc R
C27 C -0.3001(3) 0.0684(5) 0.49194(15) 0.0691(11) Uani 1 1 d .
H27A H -0.3564 0.0835 0.5039 0.104 Uiso 1 1 calc R
H27B H -0.2708 0.1725 0.4951 0.104 Uiso 1 1 calc R
H27C H -0.2722 -0.0119 0.5185 0.104 Uiso 1 1 calc R
O1W O 0.0000 0.0000 0.5000 0.242(5) Uani 1 2 d S
H1W H -0.0226 0.0171 0.4723 0.362 Uiso 1 1 d R
O2W O 0.0331(6) 0.7970(14) 0.4711(4) 0.309(5) Uani 1 1 d .
H1W2 H 0.0617 0.7257 0.4917 0.463 Uiso 1 1 d R
H2W2 H 0.0017 0.7614 0.4516 0.463 Uiso 1 1 d R

loop_
_atom_site_aniso_label
_atom_site_aniso_U_11
_atom_site_aniso_U_22
_atom_site_aniso_U_33
_atom_site_aniso_U_23
_atom_site_aniso_U_13
_atom_site_aniso_U_12
Fe1 0.0382(3) 0.0230(2) 0.0340(2) 0.00223(16) 0.00058(17) 0.00128(16)
S1 0.0479(5) 0.0393(5) 0.0726(6) 0.0000(4) 0.0164(4) -0.0052(4)
C1 0.0465(18) 0.0271(14) 0.0303(15) 0.0019(11) 0.0021(12) 0.0020(12)
N1 0.0478(16) 0.0354(13) 0.0355(13) 0.0028(10) 0.0012(12) 0.0052(11)
O1 0.0662(16) 0.0652(16) 0.0427(13) 0.0062(12) -0.0118(12) 0.0130(13)
O2 0.0754(17) 0.0491(14) 0.0410(13) -0.0093(10) 0.0063(12) 0.0121(12)
N2 0.0444(15) 0.0281(12) 0.0355(13) 0.0010(10) -0.0040(11) 0.0022(10)
C2 0.0381(19) 0.0321(16) 0.097(3) -0.0003(18) 0.0021(18) 0.0062(13)
N3 0.0575(17) 0.0252(12) 0.0350(13) 0.0019(10) 0.0023(11) 0.0021(11)
C3 0.040(2) 0.046(2) 0.136(4) -0.021(2) 0.017(2) -0.0031(16)
N4 0.0607(17) 0.0269(12) 0.0334(13) 0.0046(10) 0.0054(11) 0.0038(11)
C4 0.039(2) 0.071(3) 0.210(7) -0.063(4) 0.007(4) -0.006(2)
C5 0.058(3) 0.082(4) 0.165(6) -0.055(4) -0.041(4) 0.019(3)
C6 0.079(3) 0.077(3) 0.114(4) -0.017(3) -0.044(3) 0.021(3)
C7 0.048(2) 0.050(2) 0.093(3) -0.001(2) -0.024(2) 0.0053(17)
C8 0.097(3) 0.0260(15) 0.0433(19) 0.0068(13) 0.0052(18) 0.0046(16)
C9 0.099(3) 0.0232(15) 0.051(2) 0.0039(14) 0.0084(19) 0.0080(16)
C10 0.057(2) 0.0263(14) 0.0322(15) -0.0040(11) 0.0001(13) 0.0013(13)
C11 0.058(2) 0.0330(15) 0.0435(17) -0.0023(13) -0.0047(15) -0.0082(14)
C12 0.068(2) 0.0403(17) 0.0419(18) -0.0054(14) -0.0148(16) -0.0038(16)
C13 0.078(3) 0.0339(16) 0.0339(16) -0.0080(13) 0.0010(16) 0.0007(16)
C14 0.063(2) 0.0491(19) 0.0394(18) -0.0060(15) 0.0093(16) 0.0053(16)
C15 0.056(2) 0.0372(16) 0.0376(16) -0.0062(13) 0.0020(14) 0.0056(14)
C16 0.057(2) 0.074(3) 0.057(2) -0.0033(19) 0.0024(18) 0.0184(19)
C17 0.056(2) 0.065(2) 0.073(3) 0.013(2) -0.001(2) -0.0206(18)
C18 0.105(3) 0.056(2) 0.0332(17) -0.0042(16) -0.0013(18) 0.003(2)
C19 0.0540(19) 0.0267(13) 0.0326(15) 0.0075(12) 0.0033(13) 0.0030(13)
C20 0.054(2) 0.0376(16) 0.0412(17) 0.0104(13) 0.0076(14) 0.0006(14)
C21 0.063(2) 0.0411(17) 0.0417(17) 0.0062(14) 0.0143(16) 0.0072(16)
C22 0.071(2) 0.0352(16) 0.0356(16) 0.0017(13) 0.0022(15) 0.0051(15)
C23 0.060(2) 0.0475(19) 0.0409(18) 0.0044(15) -0.0034(15) 0.0048(16)
C24 0.052(2) 0.0402(17) 0.0410(17) 0.0091(14) 0.0020(14) 0.0078(14)
C25 0.052(2) 0.073(3) 0.064(2) 0.008(2) 0.0078(18) 0.015(2)
C26 0.049(2) 0.071(2) 0.059(2) 0.0089(19) 0.0039(17) -0.0081(18)
C27 0.107(3) 0.061(2) 0.040(2) 0.0022(17) 0.012(2) 0.007(2)
O1W 0.184(9) 0.267(12) 0.277(13) -0.078(11) 0.041(8) -0.075(9)
O2W 0.281(11) 0.455(17) 0.197(7) -0.061(9) 0.065(7) -0.075(11)

loop_
_atom_type_symbol
_atom_type_description
_atom_type_scat_dispersion_real
_atom_type_scat_dispersion_imag
_atom_type_scat_source
C C 0.0033 0.0016 'International Tables Vol C Tables 4.2.6.8 and 6.1.1.4'
H H 0.0000 0.0000 'International Tables Vol C Tables 4.2.6.8 and 6.1.1.4'
N N 0.0061 0.0033 'International Tables Vol C Tables 4.2.6.8 and 6.1.1.4'
O O 0.0106 0.0060 'International Tables Vol C Tables 4.2.6.8 and 6.1.1.4'
S S 0.1246 0.1234 'International Tables Vol C Tables 4.2.6.8 and 6.1.1.4'
Fe Fe 0.3463 0.8444 'International Tables Vol C Tables 4.2.6.8 and 6.1.1.4'

loop_
_geom_angle_atom_site_label_1
_geom_angle_atom_site_label_2
_geom_angle_atom_site_label_3
_geom_angle
N2 Fe1 N1 115.76(13)
N2 Fe1 C1 107.69(11)
N1 Fe1 C1 106.87(11)
N2 Fe1 S1 112.69(9)
N1 Fe1 S1 104.44(10)
C1 Fe1 S1 109.13(9)
C2 S1 Fe1 111.80(14)
N3 C1 N4 103.7(2)
N3 C1 Fe1 126.6(2)
N4 C1 Fe1 129.6(2)
O1 N1 Fe1 167.8(2)
O2 N2 Fe1 169.6(2)
C7 C2 C3 117.9(4)
C7 C2 S1 124.5(3)
C3 C2 S1 117.6(4)
C1 N3 C9 111.8(3)
C1 N3 C10 124.2(2)
C9 N3 C10 124.0(2)
C4 C3 C2 119.1(5)
C4 C3 H3A 120.4
C2 C3 H3A 120.4
C1 N4 C8 111.7(3)
C1 N4 C19 125.8(2)
C8 N4 C19 122.5(2)
C5 C4 C3 122.3(5)
C5 C4 H4A 118.9
C3 C4 H4A 118.9
C4 C5 C6 119.5(5)
C4 C5 H5A 120.3
C6 C5 H5A 120.3
C7 C6 C5 119.9(5)
C7 C6 H6A 120.0
C5 C6 H6A 120.0
C6 C7 C2 121.3(4)
C6 C7 H7A 119.4
C2 C7 H7A 119.4
C9 C8 N4 107.0(3)
C9 C8 H8A 126.5
N4 C8 H8A 126.5
C8 C9 N3 105.8(3)
C8 C9 H9A 127.1
N3 C9 H9A 127.1
C15 C10 C11 123.7(3)
C15 C10 N3 118.4(3)
C11 C10 N3 118.0(3)
C10 C11 C12 116.9(3)
C10 C11 C17 122.1(3)
C12 C11 C17 121.0(3)
C13 C12 C11 121.5(3)
C13 C12 H12A 119.3
C11 C12 H12A 119.3
C12 C13 C14 118.8(3)
C12 C13 C18 120.0(3)
C14 C13 C18 121.2(3)
C13 C14 C15 122.0(3)
C13 C14 H14A 119.0
C15 C14 H14A 119.0
C10 C15 C14 117.0(3)
C10 C15 C16 122.1(3)
C14 C15 C16 121.0(3)
C15 C16 H16A 109.5
C15 C16 H16B 109.5
H16A C16 H16B 109.5
C15 C16 H16C 109.5
H16A C16 H16C 109.5
H16B C16 H16C 109.5
C11 C17 H17A 109.5
C11 C17 H17B 109.5
H17A C17 H17B 109.5
C11 C17 H17C 109.5
H17A C17 H17C 109.5
H17B C17 H17C 109.5
C13 C18 H18A 109.5
C13 C18 H18B 109.5
H18A C18 H18B 109.5
C13 C18 H18C 109.5
H18A C18 H18C 109.5
H18B C18 H18C 109.5
C24 C19 C20 123.3(3)
C24 C19 N4 118.3(3)
C20 C19 N4 118.4(3)
C19 C20 C21 116.6(3)
C19 C20 C26 121.1(3)
C21 C20 C26 122.3(3)
C22 C21 C20 122.9(3)
C22 C21 H21A 118.5
C20 C21 H21A 118.5
C21 C22 C23 118.2(3)
C21 C22 C27 121.8(3)
C23 C22 C27 120.1(3)
C22 C23 C24 121.6(3)
C22 C23 H23A 119.2
C24 C23 H23A 119.2
C19 C24 C23 117.4(3)
C19 C24 C25 122.1(3)
C23 C24 C25 120.5(3)
C24 C25 H25A 109.5
C24 C25 H25B 109.5
H25A C25 H25B 109.5
C24 C25 H25C 109.5
H25A C25 H25C 109.5
H25B C25 H25C 109.5
C20 C26 H26A 109.5
C20 C26 H26B 109.5
H26A C26 H26B 109.5
C20 C26 H26C 109.5
H26A C26 H26C 109.5
H26B C26 H26C 109.5
C22 C27 H27A 109.5
C22 C27 H27B 109.5
H27A C27 H27B 109.5
C22 C27 H27C 109.5
H27A C27 H27C 109.5
H27B C27 H27C 109.5
H1W2 O2W H2W2 113.2

loop_
_geom_bond_atom_site_label_1
_geom_bond_atom_site_label_2
_geom_bond_distance
Fe1 N2 1.667(3)
Fe1 N1 1.677(3)
Fe1 C1 2.045(3)
Fe1 S1 2.2532(17)
S1 C2 1.760(4)
C1 N3 1.353(4)
C1 N4 1.355(3)
N1 O1 1.182(3)
O2 N2 1.186(3)
C2 C7 1.398(6)
C2 C3 1.402(5)
N3 C9 1.388(4)
N3 C10 1.453(4)
C3 C4 1.419(7)
C3 H3A 0.9500
N4 C8 1.374(4)
N4 C19 1.458(4)
C4 C5 1.324(8)
C4 H4A 0.9500
C5 C6 1.403(8)
C5 H5A 0.9500
C6 C7 1.385(6)
C6 H6A 0.9500
C7 H7A 0.9500
C8 C9 1.349(5)
C8 H8A 0.9500
C9 H9A 0.9500
C10 C15 1.377(5)
C10 C11 1.394(5)
C11 C12 1.398(5)
C11 C17 1.507(5)
C12 C13 1.384(5)
C12 H12A 0.9500
C13 C14 1.388(5)
C13 C18 1.504(4)
C14 C15 1.391(4)
C14 H14A 0.9500
C15 C16 1.509(5)
C16 H16A 0.9800
C16 H16B 0.9800
C16 H16C 0.9800
C17 H17A 0.9800
C17 H17B 0.9800
C17 H17C 0.9800
C18 H18A 0.9800
C18 H18B 0.9800
C18 H18C 0.9800
C19 C24 1.381(5)
C19 C20 1.392(4)
C20 C21 1.395(4)
C20 C26 1.509(5)
C21 C22 1.376(5)
C21 H21A 0.9500
C22 C23 1.391(5)
C22 C27 1.507(5)
C23 C24 1.403(4)
C23 H23A 0.9500
C24 C25 1.513(5)
C25 H25A 0.9800
C25 H25B 0.9800
C25 H25C 0.9800
C26 H26A 0.9800
C26 H26B 0.9800
C26 H26C 0.9800
C27 H27A 0.9800
C27 H27B 0.9800
C27 H27C 0.9800
O1W H1W 0.7141
O2W H1W2 0.8634
O2W H2W2 0.7156

loop_
_geom_torsion_atom_site_label_1
_geom_torsion_atom_site_label_2
_geom_torsion_atom_site_label_3
_geom_torsion_atom_site_label_4
_geom_torsion
N2 Fe1 S1 C2 21.53(15)
N1 Fe1 S1 C2 147.98(15)
C1 Fe1 S1 C2 -98.04(14)
N2 Fe1 C1 N3 162.1(3)
N1 Fe1 C1 N3 37.2(3)
S1 Fe1 C1 N3 -75.2(3)
N2 Fe1 C1 N4 -20.3(3)
N1 Fe1 C1 N4 -145.2(3)
S1 Fe1 C1 N4 102.4(3)
N2 Fe1 N1 O1 4.4(12)
C1 Fe1 N1 O1 124.3(11)
S1 Fe1 N1 O1 -120.1(11)
N1 Fe1 N2 O2 1.9(13)
C1 Fe1 N2 O2 -117.5(12)
S1 Fe1 N2 O2 122.1(12)
Fe1 S1 C2 C7 21.0(3)
Fe1 S1 C2 C3 -160.0(2)
N4 C1 N3 C9 0.5(4)
Fe1 C1 N3 C9 178.6(2)
N4 C1 N3 C10 -178.9(3)
Fe1 C1 N3 C10 -0.8(4)
C7 C2 C3 C4 1.3(5)
S1 C2 C3 C4 -177.8(3)
N3 C1 N4 C8 -0.3(4)
Fe1 C1 N4 C8 -178.3(3)
N3 C1 N4 C19 178.6(3)
Fe1 C1 N4 C19 0.6(5)
C2 C3 C4 C5 -0.9(7)
C3 C4 C5 C6 0.0(8)
C4 C5 C6 C7 0.4(8)
C5 C6 C7 C2 0.1(6)
C3 C2 C7 C6 -0.9(5)
S1 C2 C7 C6 178.1(3)
C1 N4 C8 C9 0.0(4)
C19 N4 C8 C9 -178.9(3)
N4 C8 C9 N3 0.3(4)
C1 N3 C9 C8 -0.5(4)
C10 N3 C9 C8 178.9(3)
C1 N3 C10 C15 91.2(4)
C9 N3 C10 C15 -88.2(4)
C1 N3 C10 C11 -89.0(4)
C9 N3 C10 C11 91.7(4)
C15 C10 C11 C12 -2.3(4)
N3 C10 C11 C12 177.8(3)
C15 C10 C11 C17 177.7(3)
N3 C10 C11 C17 -2.1(4)
C10 C11 C12 C13 -0.7(4)
C17 C11 C12 C13 179.3(3)
C11 C12 C13 C14 2.8(5)
C11 C12 C13 C18 -176.8(3)
C12 C13 C14 C15 -2.2(5)
C18 C13 C14 C15 177.5(3)
C11 C10 C15 C14 3.0(4)
N3 C10 C15 C14 -177.2(3)
C11 C10 C15 C16 -176.8(3)
N3 C10 C15 C16 3.0(4)
C13 C14 C15 C10 -0.6(5)
C13 C14 C15 C16 179.1(3)
C1 N4 C19 C24 -96.2(4)
C8 N4 C19 C24 82.5(4)
C1 N4 C19 C20 85.4(4)
C8 N4 C19 C20 -95.9(4)
C24 C19 C20 C21 -1.2(4)
N4 C19 C20 C21 177.2(2)
C24 C19 C20 C26 -179.0(3)
N4 C19 C20 C26 -0.6(4)
C19 C20 C21 C22 1.2(5)
C26 C20 C21 C22 178.9(3)
C20 C21 C22 C23 -0.5(5)
C20 C21 C22 C27 -179.8(3)
C21 C22 C23 C24 -0.2(5)
C27 C22 C23 C24 179.0(3)
C20 C19 C24 C23 0.5(4)
N4 C19 C24 C23 -177.8(2)
C20 C19 C24 C25 179.5(3)
N4 C19 C24 C25 1.2(4)
C22 C23 C24 C19 0.2(5)
C22 C23 C24 C25 -178.8(3)
